data_7034389
loop_
_publ_author_name
'Caputo, Christopher B.'
'Winkelhaus, Daniel'
'Dobrovetsky, Roman'
'Hounjet, Lindsay J.'
'Stephan, Douglas W.'

_publ_section_title
;
 Synthesis and Lewis acidity of fluorophosphonium cations.
;
_journal_issue 27
_journal_name_full 'Dalton transactions (Cambridge, England : 2003)'
_journal_page_first 12256
_journal_page_last 12264
_journal_paper_doi 10.1039/c5dt00217f
_journal_volume 44
_journal_year 2015
_chemical_formula_sum 'C42 H3 B F33 P'
_chemical_formula_weight 1176.22
_space_group_crystal_system monoclinic
_space_group_IT_number 14
_space_group_name_Hall '-P 2ybc'
_space_group_name_H-M_alt 'P 1 21/c 1'
_symmetry_space_group_name_Hall '-P 2ybc'
_symmetry_space_group_name_H-M 'P 1 21/c 1'
_atom_sites_solution_hydrogens geom
_audit_creation_method SHELXL-2014/7
_audit_update_record
;
2015-02-27 deposited with the CCDC.
2015-03-11 downloaded from the CCDC.
;
_cell_angle_alpha 90
_cell_angle_beta 90.378(4)
_cell_angle_gamma 90
_cell_formula_units_Z 4
_cell_length_a 7.5622(6)
_cell_length_b 24.529(2)
_cell_length_c 20.9562(19)
_cell_measurement_reflns_used 9376
_cell_measurement_temperature 149(2)
_cell_measurement_theta_max 26.41
_cell_measurement_theta_min 2.67
_cell_volume 3887.1(6)
_computing_cell_refinement 'Bruker SAINT'
_computing_data_collection 'Bruker APEX2'
_computing_data_reduction 'Bruker SAINT'
_computing_molecular_graphics 'Bruker SHELXTL'
_computing_publication_material 'Bruker SHELXTL'
_computing_structure_refinement 'SHELXL-2014/7 (Sheldrick, 2014)'
_computing_structure_solution 'SHELXS-97 (Sheldrick, 2008)'
_diffrn_ambient_temperature 149(2)
_diffrn_measured_fraction_theta_full 1.000
_diffrn_measured_fraction_theta_max 0.987
_diffrn_measurement_device_type 'Bruker APEX-II CCD'
_diffrn_measurement_method '\f and \w scans'
_diffrn_radiation_type MoK\a
_diffrn_radiation_wavelength 0.71073
_diffrn_reflns_av_R_equivalents 0.0938
_diffrn_reflns_av_unetI/netI 0.0638
_diffrn_reflns_Laue_measured_fraction_full 1.000
_diffrn_reflns_Laue_measured_fraction_max 0.987
_diffrn_reflns_limit_h_max 9
_diffrn_reflns_limit_h_min -9
_diffrn_reflns_limit_k_max 29
_diffrn_reflns_limit_k_min -29
_diffrn_reflns_limit_l_max 24
_diffrn_reflns_limit_l_min -25
_diffrn_reflns_number 51288
_diffrn_reflns_point_group_measured_fraction_full 1.000
_diffrn_reflns_point_group_measured_fraction_max 0.987
_diffrn_reflns_theta_full 25.242
_diffrn_reflns_theta_max 25.250
_diffrn_reflns_theta_min 1.278
_exptl_absorpt_coefficient_mu 0.268
_exptl_absorpt_correction_T_max 0.7454
_exptl_absorpt_correction_T_min 0.5804
_exptl_absorpt_correction_type multi-scan
_exptl_absorpt_process_details SADABS
_exptl_crystal_colour colourless
_exptl_crystal_density_diffrn 2.010
_exptl_crystal_description block
_exptl_crystal_F_000 2288
_exptl_crystal_size_max 0.1
_exptl_crystal_size_mid 0.1
_exptl_crystal_size_min 0.1
_refine_diff_density_max 0.668
_refine_diff_density_min -0.816
_refine_diff_density_rms 0.100
_refine_ls_extinction_method none
_refine_ls_goodness_of_fit_ref 1.017
_refine_ls_hydrogen_treatment constr
_refine_ls_matrix_type full
_refine_ls_number_parameters 695
_refine_ls_number_reflns 7021
_refine_ls_number_restraints 0
_refine_ls_restrained_S_all 1.017
_refine_ls_R_factor_all 0.0943
_refine_ls_R_factor_gt 0.0697
_refine_ls_shift/su_max 0.000
_refine_ls_shift/su_mean 0.000
_refine_ls_structure_factor_coef Fsqd
_refine_ls_weighting_details 'w=1/[\s^2^(Fo^2^)+(0.1116P)^2^+10.4416P] where P=(Fo^2^+2Fc^2^)/3'
_refine_ls_weighting_scheme calc
_refine_ls_wR_factor_gt 0.1759
_refine_ls_wR_factor_ref 0.1922
_reflns_Friedel_coverage 0.000
_reflns_number_gt 5430
_reflns_number_total 7021
_reflns_threshold_expression 'I > 2\s(I)'
_cod_data_source_file c5dt00217f2.cif
_cod_data_source_block dw012_0ma
_cod_depositor_comments 'Adding full bibliography for 7034389--7034395.cif.'
_cod_database_code 7034389
_shelx_shelxl_version_number 2014/7
_shelx_space_group_comment
; 
The symmetry employed for this shelxl refinement is uniquely defined 
by the following loop, which should always be used as a source of 
symmetry information in preference to the above space-group names. 
They are only intended as comments. 
;

loop_
_space_group_symop_operation_xyz
'x, y, z'
'-x, y+1/2, -z+1/2'
'-x, -y, -z'
'x, -y-1/2, z-1/2'

loop_
_atom_site_label
_atom_site_type_symbol
_atom_site_fract_x
_atom_site_fract_y
_atom_site_fract_z
_atom_site_U_iso_or_equiv
_atom_site_adp_type
_atom_site_occupancy
_atom_site_site_symmetry_order
_atom_site_calc_flag
_atom_site_refinement_flags_posn
_atom_site_refinement_flags_adp
P1 P 0.8855(2) 0.26696(7) 0.05276(8) 0.0234(4) Uani 1 1 d . .
F1 F 0.9375(6) 0.38128(16) 0.07623(19) 0.0363(10) Uani 1 1 d . .
F7 F 0.9664(5) 0.06264(15) 0.00888(19) 0.0325(9) Uani 1 1 d . .
F4 F 1.1452(6) 0.24070(15) -0.0569(2) 0.0403(11) Uani 1 1 d . .
F26 F 1.3417(5) 0.42105(17) 0.43416(18) 0.0365(10) Uani 1 1 d . .
F21 F 0.3585(5) 0.35825(15) 0.13086(18) 0.0320(9) Uani 1 1 d . .
F16 F 1.3295(5) 0.62311(16) 0.07459(17) 0.0296(9) Uani 1 1 d . .
F15 F 1.1064(5) 0.68474(13) 0.14572(17) 0.0244(8) Uani 1 1 d . .
F14 F 0.8926(5) 0.64007(13) 0.22785(17) 0.0246(8) Uani 1 1 d . .
F18 F 1.1036(5) 0.46519(13) 0.16832(18) 0.0268(9) Uani 1 1 d . .
F17 F 1.3346(5) 0.51386(16) 0.09070(18) 0.0319(9) Uani 1 1 d . .
F24 F 0.9185(5) 0.39236(14) 0.27402(18) 0.0280(9) Uani 1 1 d . .
F25 F 1.1351(6) 0.35329(15) 0.36181(19) 0.0320(9) Uani 1 1 d . .
F27 F 1.3163(5) 0.53057(16) 0.41766(17) 0.0316(9) Uani 1 1 d . .
F28 F 1.0878(5) 0.57209(14) 0.33288(17) 0.0258(8) Uani 1 1 d . .
F23 F 0.6013(5) 0.44317(14) 0.31204(16) 0.0250(8) Uani 1 1 d . .
F22 F 0.3808(5) 0.37024(15) 0.25988(18) 0.0315(9) Uani 1 1 d . .
F20 F 0.5654(6) 0.42140(16) 0.05522(17) 0.0320(9) Uani 1 1 d . .
F19 F 0.7832(5) 0.49410(14) 0.10457(16) 0.0250(8) Uani 1 1 d . .
F29 F 0.5907(5) 0.58451(14) 0.18640(15) 0.0229(8) Uani 1 1 d . .
F30 F 0.3759(5) 0.65930(14) 0.23798(17) 0.0273(8) Uani 1 1 d . .
F32 F 0.5751(5) 0.60966(16) 0.44326(17) 0.0317(9) Uani 1 1 d . .
F33 F 0.7790(5) 0.53325(15) 0.39494(15) 0.0244(8) Uani 1 1 d . .
F11 F 0.7946(6) 0.28280(17) 0.2936(2) 0.0447(12) Uani 1 1 d . .
C17 C 0.9059(10) 0.2726(2) 0.2467(3) 0.0308(17) Uani 1 1 d . .
C18 C 0.8423(9) 0.2719(2) 0.1845(3) 0.0277(15) Uani 1 1 d . .
C13 C 0.9569(9) 0.2617(2) 0.1337(3) 0.0229(14) Uani 1 1 d . .
C1 C 1.0321(9) 0.3098(3) 0.0106(3) 0.0238(14) Uani 1 1 d . .
C2 C 1.0389(9) 0.3649(3) 0.0280(3) 0.0226(14) Uani 1 1 d . .
C3 C 1.1453(10) 0.4008(2) -0.0032(3) 0.0273(15) Uani 1 1 d . .
F2 F 1.1398(7) 0.45281(15) 0.0136(2) 0.0453(12) Uani 1 1 d . .
F3 F 1.3534(6) 0.31125(16) -0.11567(19) 0.0373(10) Uani 1 1 d . .
C5 C 1.2535(9) 0.3293(3) -0.0679(3) 0.0263(15) Uani 1 1 d . .
C4 C 1.2545(8) 0.3833(3) -0.0515(3) 0.0242(14) Uani 1 1 d . .
H11A H 1.3290 0.4084 -0.0731 0.029 Uiso 1 1 calc R U
F12 F 0.6717(5) 0.28275(17) 0.1741(2) 0.0372(10) Uani 1 1 d . .
C16 C 1.0827(10) 0.2631(2) 0.2599(3) 0.0276(15) Uani 1 1 d . .
H13A H 1.1263 0.2634 0.3026 0.033 Uiso 1 1 calc R U
C15 C 1.1930(9) 0.2532(3) 0.2095(3) 0.0272(15) Uani 1 1 d . .
C14 C 1.1329(9) 0.2528(2) 0.1481(3) 0.0229(14) Uani 1 1 d . .
F9 F 1.2456(5) 0.24271(16) 0.09999(18) 0.0307(9) Uani 1 1 d . .
F10 F 1.3665(5) 0.24315(17) 0.2213(2) 0.0370(10) Uani 1 1 d . .
F13 F 0.7090(5) 0.29714(16) 0.05421(19) 0.0340(9) Uani 1 1 d . .
C12 C 0.9223(8) 0.1553(3) 0.0278(3) 0.0233(14) Uani 1 1 d . .
C11 C 0.8803(9) 0.1091(2) -0.0061(3) 0.0239(14) Uani 1 1 d . .
C10 C 0.7612(9) 0.1100(3) -0.0559(3) 0.0289(16) Uani 1 1 d . .
H21A H 0.7341 0.0777 -0.0788 0.035 Uiso 1 1 calc R U
F6 F 0.5656(6) 0.16123(17) -0.1198(2) 0.0409(11) Uani 1 1 d . .
C8 C 0.7234(9) 0.2053(3) -0.0397(3) 0.0283(15) Uani 1 1 d . .
F5 F 0.6485(6) 0.25226(16) -0.0581(2) 0.0399(10) Uani 1 1 d . .
F8 F 1.0379(5) 0.15325(16) 0.07630(19) 0.0348(10) Uani 1 1 d . .
C6 C 1.1447(9) 0.2924(2) -0.0382(3) 0.0246(14) Uani 1 1 d . .
C34 C 1.2291(9) 0.4418(3) 0.3907(3) 0.0232(14) Uani 1 1 d . .
C33 C 1.1252(8) 0.4075(2) 0.3544(3) 0.0209(13) Uani 1 1 d . .
C32 C 1.0094(8) 0.4299(2) 0.3098(3) 0.0197(14) Uani 1 1 d . .
C31 C 0.9817(8) 0.4852(2) 0.2999(3) 0.0171(13) Uani 1 1 d . .
C25 C 0.7127(8) 0.4715(2) 0.2118(3) 0.0151(12) Uani 1 1 d . .
C30 C 0.5963(8) 0.4392(2) 0.2474(3) 0.0198(13) Uani 1 1 d . .
C29 C 0.4820(9) 0.4010(2) 0.2220(3) 0.0227(14) Uani 1 1 d . .
C28 C 0.4719(8) 0.3951(2) 0.1566(3) 0.0212(14) Uani 1 1 d . .
C22 C 1.2179(8) 0.5995(3) 0.1154(3) 0.0216(14) Uani 1 1 d . .
C21 C 1.1038(8) 0.6300(2) 0.1514(3) 0.0162(12) Uani 1 1 d . .
C20 C 0.9896(8) 0.6047(2) 0.1924(3) 0.0196(14) Uani 1 1 d . .
C19 C 0.9771(7) 0.5494(2) 0.2006(3) 0.0163(13) Uani 1 1 d . .
C24 C 1.0989(8) 0.5202(2) 0.1643(3) 0.0198(13) Uani 1 1 d . .
C23 C 1.2191(8) 0.5441(3) 0.1232(3) 0.0225(14) Uani 1 1 d . .
C35 C 1.2160(8) 0.4967(3) 0.3818(3) 0.0218(14) Uani 1 1 d . .
C36 C 1.0970(8) 0.5173(2) 0.3374(3) 0.0191(13) Uani 1 1 d . .
C27 C 0.5777(9) 0.4265(2) 0.1190(3) 0.0220(14) Uani 1 1 d . .
C26 C 0.6910(8) 0.4637(2) 0.1468(3) 0.0210(14) Uani 1 1 d . .
C37 C 0.7050(8) 0.5565(2) 0.2871(3) 0.0165(12) Uani 1 1 d . .
C38 C 0.5896(8) 0.5889(2) 0.2507(3) 0.0181(13) Uani 1 1 d . .
C39 C 0.4770(8) 0.6274(2) 0.2759(3) 0.0172(13) Uani 1 1 d . .
C40 C 0.4738(8) 0.6346(2) 0.3408(3) 0.0205(13) Uani 1 1 d . .
F31 F 0.3650(5) 0.67226(15) 0.36658(17) 0.0301(9) Uani 1 1 d . .
C41 C 0.5808(8) 0.6029(3) 0.3798(3) 0.0214(14) Uani 1 1 d . .
C42 C 0.6882(8) 0.5643(2) 0.3523(3) 0.0178(13) Uani 1 1 d . .
B1 B 0.8427(9) 0.5150(3) 0.2501(3) 0.0184(14) Uani 1 1 d . .
C7 C 0.8408(9) 0.2048(2) 0.0122(3) 0.0228(14) Uani 1 1 d . .
C9 C 0.6830(9) 0.1579(3) -0.0718(3) 0.0282(15) Uani 1 1 d . .

loop_
_atom_site_aniso_label
_atom_site_aniso_U_11
_atom_site_aniso_U_22
_atom_site_aniso_U_33
_atom_site_aniso_U_23
_atom_site_aniso_U_13
_atom_site_aniso_U_12
P1 0.0210(8) 0.0214(8) 0.0278(9) -0.0001(7) 0.0025(7) 0.0002(7)
F1 0.048(3) 0.028(2) 0.033(2) -0.0090(17) 0.013(2) -0.0048(19)
F7 0.038(2) 0.022(2) 0.037(2) -0.0023(17) 0.0004(18) 0.0036(18)
F4 0.052(3) 0.021(2) 0.048(3) -0.0068(18) 0.021(2) -0.0008(19)
F26 0.036(2) 0.048(3) 0.025(2) 0.0065(18) -0.0078(18) 0.013(2)
F21 0.027(2) 0.029(2) 0.040(2) -0.0064(17) -0.0117(18) -0.0096(17)
F16 0.024(2) 0.040(2) 0.0240(19) 0.0072(16) 0.0081(16) -0.0058(18)
F15 0.024(2) 0.0199(18) 0.029(2) 0.0015(15) 0.0003(16) -0.0021(16)
F14 0.027(2) 0.0176(18) 0.029(2) -0.0032(14) 0.0088(16) 0.0027(16)
F18 0.028(2) 0.0158(18) 0.036(2) -0.0014(15) 0.0030(17) 0.0042(16)
F17 0.027(2) 0.037(2) 0.032(2) -0.0022(17) 0.0127(17) 0.0089(18)
F24 0.031(2) 0.0164(18) 0.037(2) -0.0031(15) -0.0084(17) 0.0031(16)
F25 0.038(2) 0.023(2) 0.034(2) 0.0066(16) -0.0003(18) 0.0092(18)
F27 0.026(2) 0.042(2) 0.026(2) -0.0025(17) -0.0083(16) -0.0093(18)
F28 0.030(2) 0.0224(19) 0.0244(19) 0.0005(14) -0.0044(16) -0.0031(16)
F23 0.030(2) 0.030(2) 0.0152(18) 0.0004(14) 0.0016(15) -0.0060(17)
F22 0.028(2) 0.030(2) 0.036(2) 0.0019(17) 0.0040(18) -0.0097(18)
F20 0.040(2) 0.036(2) 0.0196(19) -0.0059(16) -0.0043(17) -0.0038(19)
F19 0.030(2) 0.0253(19) 0.0200(18) 0.0031(15) 0.0018(15) -0.0063(16)
F29 0.029(2) 0.0260(19) 0.0140(17) -0.0020(14) -0.0050(15) 0.0033(16)
F30 0.027(2) 0.0253(19) 0.030(2) -0.0012(15) -0.0094(17) 0.0129(17)
F32 0.037(2) 0.037(2) 0.0207(19) -0.0059(16) 0.0077(17) 0.0023(18)
F33 0.030(2) 0.030(2) 0.0134(17) 0.0065(14) -0.0027(15) 0.0110(17)
F11 0.062(3) 0.036(2) 0.036(2) -0.0003(19) 0.032(2) 0.005(2)
C17 0.049(5) 0.011(3) 0.033(4) 0.000(3) 0.026(3) -0.003(3)
C18 0.029(4) 0.014(3) 0.040(4) 0.006(3) 0.011(3) -0.002(3)
C13 0.024(3) 0.015(3) 0.030(4) -0.002(3) 0.007(3) -0.006(3)
C1 0.027(3) 0.024(3) 0.021(3) 0.002(3) -0.001(3) 0.001(3)
C2 0.028(4) 0.021(3) 0.019(3) 0.001(2) -0.004(3) -0.001(3)
C3 0.037(4) 0.016(3) 0.029(4) 0.003(3) -0.007(3) -0.007(3)
F2 0.076(3) 0.021(2) 0.038(2) -0.0055(17) 0.014(2) -0.014(2)
F3 0.034(2) 0.037(2) 0.040(2) -0.0027(18) 0.014(2) 0.0013(19)
C5 0.022(3) 0.032(4) 0.025(3) 0.001(3) -0.001(3) 0.005(3)
C4 0.023(3) 0.030(4) 0.020(3) 0.004(3) -0.002(3) -0.009(3)
F12 0.025(2) 0.035(2) 0.052(3) 0.0019(19) 0.0176(19) 0.0032(18)
C16 0.042(4) 0.017(3) 0.024(3) 0.001(3) -0.002(3) -0.005(3)
C15 0.027(4) 0.017(3) 0.037(4) 0.004(3) 0.004(3) 0.002(3)
C14 0.027(4) 0.017(3) 0.025(3) -0.004(3) 0.012(3) -0.003(3)
F9 0.024(2) 0.039(2) 0.030(2) 0.0010(17) 0.0102(17) 0.0040(17)
F10 0.034(2) 0.040(2) 0.037(2) 0.0052(18) -0.0059(19) -0.003(2)
F13 0.026(2) 0.033(2) 0.043(2) 0.0020(18) 0.0057(18) 0.0050(17)
C12 0.019(3) 0.030(4) 0.021(3) 0.005(3) 0.005(3) -0.006(3)
C11 0.029(4) 0.018(3) 0.024(3) 0.000(3) 0.008(3) -0.002(3)
C10 0.032(4) 0.024(4) 0.031(4) -0.001(3) 0.007(3) -0.010(3)
F6 0.044(3) 0.044(3) 0.035(2) 0.0025(18) -0.014(2) -0.007(2)
C8 0.027(4) 0.024(4) 0.034(4) 0.009(3) 0.008(3) -0.002(3)
F5 0.050(3) 0.028(2) 0.042(2) 0.0074(18) -0.016(2) 0.000(2)
F8 0.039(2) 0.035(2) 0.031(2) -0.0012(17) -0.0131(19) 0.0077(19)
C6 0.030(4) 0.013(3) 0.031(4) -0.001(3) -0.001(3) 0.002(3)
C34 0.021(3) 0.035(4) 0.014(3) 0.006(3) 0.001(3) 0.006(3)
C33 0.020(3) 0.026(3) 0.017(3) 0.004(2) 0.005(3) 0.009(3)
C32 0.022(3) 0.020(3) 0.017(3) -0.004(2) -0.001(3) -0.003(3)
C31 0.016(3) 0.020(3) 0.016(3) -0.004(2) 0.002(2) 0.001(3)
C25 0.012(3) 0.015(3) 0.018(3) 0.002(2) -0.003(2) 0.007(2)
C30 0.021(3) 0.015(3) 0.024(3) -0.004(2) -0.004(3) 0.001(3)
C29 0.022(3) 0.015(3) 0.031(4) 0.005(3) 0.006(3) 0.001(3)
C28 0.019(3) 0.020(3) 0.025(3) -0.003(3) -0.006(3) 0.003(3)
C22 0.017(3) 0.031(4) 0.017(3) 0.003(3) -0.002(2) -0.002(3)
C21 0.016(3) 0.014(3) 0.018(3) 0.001(2) -0.003(2) 0.001(2)
C20 0.017(3) 0.023(3) 0.018(3) -0.004(2) 0.002(2) 0.004(3)
C19 0.010(3) 0.019(3) 0.020(3) -0.001(2) -0.004(2) -0.002(2)
C24 0.020(3) 0.016(3) 0.023(3) -0.001(2) -0.009(3) 0.003(3)
C23 0.015(3) 0.032(4) 0.020(3) -0.008(3) -0.002(2) 0.007(3)
C35 0.017(3) 0.032(4) 0.016(3) -0.001(3) 0.002(2) -0.003(3)
C36 0.018(3) 0.020(3) 0.019(3) 0.000(2) 0.000(2) 0.000(3)
C27 0.028(4) 0.019(3) 0.019(3) -0.003(2) -0.002(3) 0.003(3)
C26 0.023(3) 0.013(3) 0.027(3) 0.003(3) 0.003(3) 0.004(3)
C37 0.017(3) 0.018(3) 0.015(3) 0.002(2) 0.002(2) 0.000(2)
C38 0.015(3) 0.021(3) 0.018(3) -0.004(2) -0.002(2) -0.006(3)
C39 0.016(3) 0.019(3) 0.017(3) 0.001(2) -0.003(2) 0.003(2)
C40 0.014(3) 0.020(3) 0.027(3) -0.004(3) 0.004(3) 0.004(3)
F31 0.029(2) 0.032(2) 0.029(2) -0.0057(16) 0.0042(17) 0.0142(17)
C41 0.021(3) 0.027(3) 0.017(3) -0.002(2) 0.001(3) -0.006(3)
C42 0.019(3) 0.020(3) 0.015(3) 0.000(2) 0.001(2) -0.002(2)
B1 0.023(4) 0.016(3) 0.016(3) -0.004(2) 0.001(3) -0.002(3)
C7 0.026(4) 0.020(3) 0.023(3) 0.000(3) 0.004(3) -0.004(3)
C9 0.025(4) 0.032(4) 0.028(4) 0.008(3) 0.001(3) -0.002(3)

loop_
_atom_type_symbol
_atom_type_description
_atom_type_scat_dispersion_real
_atom_type_scat_dispersion_imag
_atom_type_scat_source
C C 0.0033 0.0016 'International Tables Vol C Tables 4.2.6.8 and 6.1.1.4'
B B 0.0013 0.0007 'International Tables Vol C Tables 4.2.6.8 and 6.1.1.4'
F F 0.0171 0.0103 'International Tables Vol C Tables 4.2.6.8 and 6.1.1.4'
P P 0.1023 0.0942 'International Tables Vol C Tables 4.2.6.8 and 6.1.1.4'
H H 0.0000 0.0000 'International Tables Vol C Tables 4.2.6.8 and 6.1.1.4'

loop_
_geom_angle_atom_site_label_1
_geom_angle_atom_site_label_2
_geom_angle_atom_site_label_3
_geom_angle
F13 P1 C1 105.8(3)
F13 P1 C7 105.2(3)
C1 P1 C7 112.9(3)
F13 P1 C13 106.0(3)
C1 P1 C13 109.4(3)
C7 P1 C13 116.7(3)
F11 C17 C18 118.9(7)
F11 C17 C16 120.1(7)
C18 C17 C16 121.0(6)
F12 C18 C17 118.7(6)
F12 C18 C13 120.9(6)
C17 C18 C13 120.3(6)
C14 C13 C18 117.5(6)
C14 C13 P1 120.4(5)
C18 C13 P1 121.8(5)
C2 C1 C6 117.6(6)
C2 C1 P1 117.8(5)
C6 C1 P1 124.7(5)
F1 C2 C3 120.9(6)
F1 C2 C1 117.8(6)
C3 C2 C1 121.3(6)
F2 C3 C2 118.4(6)
F2 C3 C4 121.0(6)
C2 C3 C4 120.6(6)
F3 C5 C4 120.5(6)
F3 C5 C6 117.8(6)
C4 C5 C6 121.7(6)
C5 C4 C3 118.9(6)
C5 C4 H11A 120.6
C3 C4 H11A 120.6
C15 C16 C17 117.8(6)
C15 C16 H13A 121.1
C17 C16 H13A 121.1
C14 C15 F10 119.2(6)
C14 C15 C16 121.9(6)
F10 C15 C16 118.9(6)
F9 C14 C15 120.0(6)
F9 C14 C13 118.6(6)
C15 C14 C13 121.4(6)
F8 C12 C11 120.6(6)
F8 C12 C7 119.7(6)
C11 C12 C7 119.7(6)
F7 C11 C10 120.3(6)
F7 C11 C12 117.9(6)
C10 C11 C12 121.7(6)
C9 C10 C11 119.0(6)
C9 C10 H21A 120.5
C11 C10 H21A 120.5
F5 C8 C9 119.6(6)
F5 C8 C7 119.8(6)
C9 C8 C7 120.6(6)
F4 C6 C5 119.5(6)
F4 C6 C1 120.6(6)
C5 C6 C1 119.9(6)
F26 C34 C35 120.8(6)
F26 C34 C33 120.0(6)
C35 C34 C33 119.2(6)
F25 C33 C34 120.8(5)
F25 C33 C32 120.3(6)
C34 C33 C32 118.9(6)
F24 C32 C31 120.0(5)
F24 C32 C33 114.5(5)
C31 C32 C33 125.5(6)
C32 C31 C36 111.8(5)
C32 C31 B1 128.6(5)
C36 C31 B1 119.6(5)
C26 C25 C30 111.9(5)
C26 C25 B1 129.3(5)
C30 C25 B1 118.6(5)
F23 C30 C29 116.6(5)
F23 C30 C25 118.4(5)
C29 C30 C25 124.9(6)
F22 C29 C30 120.9(6)
F22 C29 C28 120.1(6)
C30 C29 C28 119.1(6)
F21 C28 C27 121.3(6)
F21 C28 C29 119.8(6)
C27 C28 C29 118.9(6)
F16 C22 C23 120.2(6)
F16 C22 C21 121.2(6)
C23 C22 C21 118.6(6)
F15 C21 C20 121.0(5)
F15 C21 C22 119.0(5)
C20 C21 C22 120.0(5)
F14 C20 C21 113.5(5)
F14 C20 C19 121.6(5)
C21 C20 C19 124.8(6)
C20 C19 C24 113.1(5)
C20 C19 B1 128.0(5)
C24 C19 B1 118.9(5)
F18 C24 C23 116.3(5)
F18 C24 C19 119.6(5)
C23 C24 C19 124.1(6)
F17 C23 C22 119.6(6)
F17 C23 C24 121.0(6)
C22 C23 C24 119.3(6)
F27 C35 C34 119.5(6)
F27 C35 C36 120.7(6)
C34 C35 C36 119.8(6)
F28 C36 C35 116.3(5)
F28 C36 C31 119.1(5)
C35 C36 C31 124.5(6)
F20 C27 C28 118.9(6)
F20 C27 C26 121.4(6)
C28 C27 C26 119.7(6)
F19 C26 C27 114.2(5)
F19 C26 C25 120.5(5)
C27 C26 C25 125.3(6)
C42 C37 C38 113.3(5)
C42 C37 B1 127.6(5)
C38 C37 B1 119.1(5)
F29 C38 C39 116.4(5)
F29 C38 C37 119.2(5)
C39 C38 C37 124.3(5)
F30 C39 C40 119.7(5)
F30 C39 C38 121.3(5)
C40 C39 C38 119.0(5)
F31 C40 C39 120.0(6)
F31 C40 C41 120.2(6)
C39 C40 C41 119.9(5)
F32 C41 C42 121.5(6)
F32 C41 C40 119.6(6)
C42 C41 C40 118.9(5)
F33 C42 C41 114.1(5)
F33 C42 C37 121.4(5)
C41 C42 C37 124.6(6)
C31 B1 C37 112.2(5)
C31 B1 C25 113.3(5)
C37 B1 C25 104.5(5)
C31 B1 C19 103.2(5)
C37 B1 C19 111.5(5)
C25 B1 C19 112.5(5)
C8 C7 C12 117.8(6)
C8 C7 P1 118.7(5)
C12 C7 P1 123.4(5)
F6 C9 C10 121.5(6)
F6 C9 C8 117.4(6)
C10 C9 C8 121.1(6)

loop_
_geom_bond_atom_site_label_1
_geom_bond_atom_site_label_2
_geom_bond_distance
P1 F13 1.527(4)
P1 C1 1.769(7)
P1 C7 1.778(6)
P1 C13 1.780(7)
F1 C2 1.335(8)
F7 C11 1.348(7)
F4 C6 1.328(7)
F26 C34 1.343(7)
F21 C28 1.354(7)
F16 C22 1.337(7)
F15 C21 1.349(6)
F14 C20 1.360(7)
F18 C24 1.353(7)
F17 C23 1.336(7)
F24 C32 1.369(7)
F25 C33 1.340(7)
F27 C35 1.350(7)
F28 C36 1.349(7)
F23 C30 1.358(7)
F22 C29 1.339(7)
F20 C27 1.345(7)
F19 C26 1.355(7)
F29 C38 1.351(7)
F30 C39 1.350(7)
F32 C41 1.341(7)
F33 C42 1.358(7)
F11 C17 1.323(7)
C17 C18 1.385(11)
C17 C16 1.383(11)
C18 F12 1.334(8)
C18 C13 1.400(9)
C13 C14 1.381(10)
C1 C2 1.401(9)
C1 C6 1.402(9)
C2 C3 1.362(9)
C3 F2 1.323(7)
C3 C4 1.380(9)
F3 C5 1.333(8)
C5 C4 1.370(10)
C5 C6 1.374(9)
C4 H11A 0.9500
C16 C15 1.373(10)
C16 H13A 0.9500
C15 C14 1.361(10)
C15 F10 1.357(8)
C14 F9 1.348(7)
C12 F8 1.337(8)
C12 C11 1.375(9)
C12 C7 1.398(9)
C11 C10 1.374(10)
C10 C9 1.356(10)
C10 H21A 0.9500
F6 C9 1.340(8)
C8 F5 1.339(8)
C8 C9 1.377(10)
C8 C7 1.400(10)
C34 C35 1.364(9)
C34 C33 1.376(9)
C33 C32 1.391(9)
C32 C31 1.387(9)
C31 C36 1.410(8)
C31 B1 1.648(9)
C25 C26 1.384(9)
C25 C30 1.404(9)
C25 B1 1.655(9)
C30 C29 1.379(9)
C29 C28 1.380(9)
C28 C27 1.365(9)
C22 C23 1.368(9)
C22 C21 1.370(9)
C21 C20 1.371(8)
C20 C19 1.371(9)
C19 C24 1.396(8)
C19 B1 1.683(9)
C24 C23 1.387(9)
C35 C36 1.385(9)
C27 C26 1.377(9)
C37 C42 1.387(8)
C37 C38 1.403(9)
C37 B1 1.651(9)
C38 C39 1.379(8)
C39 C40 1.372(9)
C40 F31 1.351(7)
C40 C41 1.385(9)
C41 C42 1.376(9)

loop_
_geom_torsion_atom_site_label_1
_geom_torsion_atom_site_label_2
_geom_torsion_atom_site_label_3
_geom_torsion_atom_site_label_4
_geom_torsion
F11 C17 C18 F12 1.5(9)
C16 C17 C18 F12 -178.1(5)
F11 C17 C18 C13 179.3(5)
C16 C17 C18 C13 -0.3(9)
F12 C18 C13 C14 177.6(6)
C17 C18 C13 C14 -0.2(9)
F12 C18 C13 P1 4.0(8)
C17 C18 C13 P1 -173.8(5)
F13 P1 C13 C14 -159.2(5)
C1 P1 C13 C14 -45.5(6)
C7 P1 C13 C14 84.2(6)
F13 P1 C13 C18 14.3(6)
C1 P1 C13 C18 127.9(5)
C7 P1 C13 C18 -102.4(6)
F13 P1 C1 C2 48.0(6)
C7 P1 C1 C2 162.6(5)
C13 P1 C1 C2 -65.7(6)
F13 P1 C1 C6 -133.3(6)
C7 P1 C1 C6 -18.8(7)
C13 P1 C1 C6 112.9(6)
C6 C1 C2 F1 -177.2(6)
P1 C1 C2 F1 1.5(8)
C6 C1 C2 C3 2.8(10)
P1 C1 C2 C3 -178.4(5)
F1 C2 C3 F2 -3.0(10)
C1 C2 C3 F2 176.9(6)
F1 C2 C3 C4 177.7(6)
C1 C2 C3 C4 -2.3(10)
F3 C5 C4 C3 178.0(6)
C6 C5 C4 C3 1.1(10)
F2 C3 C4 C5 -178.9(6)
C2 C3 C4 C5 0.3(10)
F11 C17 C16 C15 -179.3(5)
C18 C17 C16 C15 0.2(9)
C17 C16 C15 C14 0.2(9)
C17 C16 C15 F10 -179.2(6)
F10 C15 C14 F9 -0.3(9)
C16 C15 C14 F9 -179.7(6)
F10 C15 C14 C13 178.7(6)
C16 C15 C14 C13 -0.7(10)
C18 C13 C14 F9 179.7(5)
P1 C13 C14 F9 -6.6(8)
C18 C13 C14 C15 0.7(9)
P1 C13 C14 C15 174.4(5)
F8 C12 C11 F7 -3.7(9)
C7 C12 C11 F7 177.6(5)
F8 C12 C11 C10 179.6(6)
C7 C12 C11 C10 0.9(9)
F7 C11 C10 C9 -176.8(6)
C12 C11 C10 C9 -0.2(10)
F3 C5 C6 F4 1.3(9)
C4 C5 C6 F4 178.2(6)
F3 C5 C6 C1 -177.5(6)
C4 C5 C6 C1 -0.5(10)
C2 C1 C6 F4 179.9(6)
P1 C1 C6 F4 1.2(10)
C2 C1 C6 C5 -1.4(10)
P1 C1 C6 C5 180.0(5)
F26 C34 C33 F25 -0.2(9)
C35 C34 C33 F25 179.8(5)
F26 C34 C33 C32 179.9(5)
C35 C34 C33 C32 -0.1(9)
F25 C33 C32 F24 -3.0(8)
C34 C33 C32 F24 176.9(5)
F25 C33 C32 C31 176.9(6)
C34 C33 C32 C31 -3.2(10)
F24 C32 C31 C36 -175.2(5)
C33 C32 C31 C36 4.9(9)
F24 C32 C31 B1 2.3(9)
C33 C32 C31 B1 -177.6(6)
C26 C25 C30 F23 -179.2(5)
B1 C25 C30 F23 -3.0(8)
C26 C25 C30 C29 4.4(9)
B1 C25 C30 C29 -179.4(6)
F23 C30 C29 F22 0.7(9)
C25 C30 C29 F22 177.1(5)
F23 C30 C29 C28 -179.8(5)
C25 C30 C29 C28 -3.3(10)
F22 C29 C28 F21 0.4(9)
C30 C29 C28 F21 -179.1(5)
F22 C29 C28 C27 -179.4(6)
C30 C29 C28 C27 1.1(9)
F16 C22 C21 F15 -0.9(9)
C23 C22 C21 F15 177.6(5)
F16 C22 C21 C20 179.3(5)
C23 C22 C21 C20 -2.3(9)
F15 C21 C20 F14 -3.9(8)
C22 C21 C20 F14 175.9(5)
F15 C21 C20 C19 179.4(5)
C22 C21 C20 C19 -0.8(10)
F14 C20 C19 C24 -174.2(5)
C21 C20 C19 C24 2.3(9)
F14 C20 C19 B1 2.9(9)
C21 C20 C19 B1 179.4(6)
C20 C19 C24 F18 179.1(5)
B1 C19 C24 F18 1.7(8)
C20 C19 C24 C23 -1.0(9)
B1 C19 C24 C23 -178.3(6)
F16 C22 C23 F17 1.3(9)
C21 C22 C23 F17 -177.1(6)
F16 C22 C23 C24 -178.1(5)
C21 C22 C23 C24 3.5(9)
F18 C24 C23 F17 -1.3(8)
C19 C24 C23 F17 178.7(5)
F18 C24 C23 C22 178.0(5)
C19 C24 C23 C22 -1.9(9)
F26 C34 C35 F27 -0.6(9)
C33 C34 C35 F27 179.3(5)
F26 C34 C35 C36 -179.0(5)
C33 C34 C35 C36 0.9(9)
F27 C35 C36 F28 -0.4(8)
C34 C35 C36 F28 177.9(5)
F27 C35 C36 C31 -177.1(5)
C34 C35 C36 C31 1.2(9)
C32 C31 C36 F28 179.5(5)
B1 C31 C36 F28 1.8(8)
C32 C31 C36 C35 -3.9(8)
B1 C31 C36 C35 178.4(5)
F21 C28 C27 F20 1.4(9)
C29 C28 C27 F20 -178.8(6)
F21 C28 C27 C26 179.8(5)
C29 C28 C27 C26 -0.4(10)
F20 C27 C26 F19 1.1(9)
C28 C27 C26 F19 -177.2(5)
F20 C27 C26 C25 -179.7(6)
C28 C27 C26 C25 1.9(10)
C30 C25 C26 F19 175.4(5)
B1 C25 C26 F19 -0.3(9)
C30 C25 C26 C27 -3.7(9)
B1 C25 C26 C27 -179.4(6)
C42 C37 C38 F29 -179.0(5)
B1 C37 C38 F29 1.6(8)
C42 C37 C38 C39 3.7(9)
B1 C37 C38 C39 -175.7(6)
F29 C38 C39 F30 -0.9(8)
C37 C38 C39 F30 176.4(5)
F29 C38 C39 C40 -178.3(5)
C37 C38 C39 C40 -0.9(9)
F30 C39 C40 F31 2.4(9)
C38 C39 C40 F31 179.8(5)
F30 C39 C40 C41 -178.4(5)
C38 C39 C40 C41 -0.9(9)
F31 C40 C41 F32 0.3(9)
C39 C40 C41 F32 -179.0(6)
F31 C40 C41 C42 179.0(5)
C39 C40 C41 C42 -0.3(9)
F32 C41 C42 F33 2.6(8)
C40 C41 C42 F33 -176.1(5)
F32 C41 C42 C37 -177.7(6)
C40 C41 C42 C37 3.6(10)
C38 C37 C42 F33 174.6(5)
B1 C37 C42 F33 -6.1(10)
C38 C37 C42 C41 -5.1(9)
B1 C37 C42 C41 174.3(6)
C32 C31 B1 C37 122.7(7)
C36 C31 B1 C37 -60.1(7)
C32 C31 B1 C25 4.7(8)
C36 C31 B1 C25 -178.1(5)
C32 C31 B1 C19 -117.2(6)
C36 C31 B1 C19 60.0(6)
C42 C37 B1 C31 -5.3(9)
C38 C37 B1 C31 174.0(5)
C42 C37 B1 C25 117.8(7)
C38 C37 B1 C25 -62.9(7)
C42 C37 B1 C19 -120.5(7)
C38 C37 B1 C19 58.8(7)
C26 C25 B1 C31 -122.5(6)
C30 C25 B1 C31 62.0(7)
C26 C25 B1 C37 115.1(6)
C30 C25 B1 C37 -60.4(7)
C26 C25 B1 C19 -5.9(9)
C30 C25 B1 C19 178.6(5)
C20 C19 B1 C31 -115.9(6)
C24 C19 B1 C31 61.0(7)
C20 C19 B1 C37 4.7(9)
C24 C19 B1 C37 -178.3(5)
C20 C19 B1 C25 121.7(6)
C24 C19 B1 C25 -61.4(7)
F5 C8 C7 C12 -177.0(6)
C9 C8 C7 C12 3.5(9)
F5 C8 C7 P1 0.5(8)
C9 C8 C7 P1 -179.0(5)
F8 C12 C7 C8 178.8(5)
C11 C12 C7 C8 -2.5(9)
F8 C12 C7 P1 1.4(8)
C11 C12 C7 P1 -179.9(5)
F13 P1 C7 C8 38.2(6)
C1 P1 C7 C8 -76.8(6)
C13 P1 C7 C8 155.3(5)
F13 P1 C7 C12 -144.5(5)
C1 P1 C7 C12 100.6(6)
C13 P1 C7 C12 -27.4(7)
C11 C10 C9 F6 -179.8(6)
C11 C10 C9 C8 1.1(10)
F5 C8 C9 F6 -1.4(9)
C7 C8 C9 F6 178.0(6)
F5 C8 C9 C10 177.7(6)
C7 C8 C9 C10 -2.9(10)
